data_4504490
loop_
_publ_author_name
'Zou, Ru-Qiang'
'Liu, Chun-Sen'
'Huang, Zheng'
'Hu, Tong-Liang'
'Bu, Xian-He'

_publ_section_title
;
 Syntheses, Structure, and Properties of the Metal Complexes with
 3-(2-Pyridyl)pyrazole-Based Ligands:&#x2009; Tuning the Complex
 Structures by Ligand Modifications
;
_journal_issue 1
_journal_name_full 'Crystal Growth &amp; Design'
_journal_page_first 99
_journal_paper_doi 10.1021/cg050210t
_journal_volume 6
_journal_year 2006
_chemical_formula_moiety 'C38 H31 Cu N8 O2, C2 H3 O2, 6(H2 O)'
_chemical_formula_structural 'Cu 2+, 2(C18 H14 N4), 2(C2 H3 O2 -), 6(H2 O)'
_chemical_formula_sum 'C40 H46 Cu N8 O10'
_chemical_formula_weight 862.39
_chemical_name_systematic
; 
 ? 
;
_space_group_IT_number 2
_symmetry_cell_setting monoclinic
_symmetry_space_group_name_Hall '-P 1'
_symmetry_space_group_name_H-M 'P -1'
_atom_sites_solution_hydrogens geom
_atom_sites_solution_primary direct
_atom_sites_solution_secondary difmap
_audit_creation_method SHELXL-97
_cell_angle_alpha 70.98(2)
_cell_angle_beta 83.57(2)
_cell_angle_gamma 69.665(18)
_cell_formula_units_Z 2
_cell_length_a 10.513(11)
_cell_length_b 13.875(14)
_cell_length_c 15.776(16)
_cell_measurement_reflns_used 680
_cell_measurement_temperature 293(2)
_cell_measurement_theta_max 22.56
_cell_measurement_theta_min 3.22
_cell_volume 2040(4)
_computing_cell_refinement SMART
_computing_data_collection 'SMART, BRUKER, 1998'
_computing_data_reduction 'SAINT,  BRUKER 1998'
_computing_molecular_graphics 'SHELXTL (Sheldrick, 1997B)'
_computing_publication_material SHELXTL
_computing_structure_refinement 'SHELXL-97 (Sheldrick, 1997A)'
_computing_structure_solution 'SHELXS-97 (Sheldrick, 1997A)'
_diffrn_ambient_temperature 293(2)
_diffrn_measured_fraction_theta_full 0.994
_diffrn_measured_fraction_theta_max 0.994
_diffrn_measurement_device_type 'BRUKER CCD AREA-DETECTOR'
_diffrn_measurement_method '\F AND \W SCANS'
_diffrn_radiation_monochromator graphite
_diffrn_radiation_source 'fine-focus sealed tube'
_diffrn_radiation_type MoK\a
_diffrn_radiation_wavelength 0.71073
_diffrn_reflns_av_R_equivalents 0.0849
_diffrn_reflns_av_sigmaI/netI 0.2373
_diffrn_reflns_limit_h_max 12
_diffrn_reflns_limit_h_min -12
_diffrn_reflns_limit_k_max 16
_diffrn_reflns_limit_k_min -14
_diffrn_reflns_limit_l_max 18
_diffrn_reflns_limit_l_min -12
_diffrn_reflns_number 8480
_diffrn_reflns_theta_full 25.02
_diffrn_reflns_theta_max 25.02
_diffrn_reflns_theta_min 2.07
_diffrn_standards_number 0
_exptl_absorpt_coefficient_mu 0.603
_exptl_absorpt_correction_T_max 1.000000
_exptl_absorpt_correction_T_min 0.897632
_exptl_absorpt_correction_type multi-scan
_exptl_absorpt_process_details '(SADABS; bruker, 1996)'
_exptl_crystal_colour BLUE
_exptl_crystal_density_diffrn 1.404
_exptl_crystal_density_meas ?
_exptl_crystal_density_method 'not measured'
_exptl_crystal_description BLOCK
_exptl_crystal_F_000 902
_exptl_crystal_size_max 0.30
_exptl_crystal_size_mid 0.25
_exptl_crystal_size_min 0.20
_refine_diff_density_max 0.319
_refine_diff_density_min -0.332
_refine_diff_density_rms 0.071
_refine_ls_extinction_method none
_refine_ls_goodness_of_fit_ref 0.949
_refine_ls_hydrogen_treatment mixed
_refine_ls_matrix_type full
_refine_ls_number_parameters 580
_refine_ls_number_reflns 7168
_refine_ls_number_restraints 18
_refine_ls_restrained_S_all 0.947
_refine_ls_R_factor_all 0.2135
_refine_ls_R_factor_gt 0.0801
_refine_ls_shift/su_max 0.000
_refine_ls_shift/su_mean 0.000
_refine_ls_structure_factor_coef Fsqd
_refine_ls_weighting_details 'calc w=1/[\s^2^(Fo^2^)+(0.0255P)^2^+0.0000P] where P=(Fo^2^+2Fc^2^)/3'
_refine_ls_weighting_scheme calc
_refine_ls_wR_factor_gt 0.1061
_refine_ls_wR_factor_ref 0.1394
_reflns_number_gt 3005
_reflns_number_total 7168
_reflns_threshold_expression I>2s\(I)
_cod_data_source_file cg050210tsi20051104_022830.cif
_cod_data_source_block 1
_cod_depositor_comments
;
The following automatic conversions were performed:

'_exptl_absorpt_correction_type' value 'MULTI-SCAN' changed to
'multi-scan' according to
/home/saulius/struct/CIF-dictionaries/cif_core.dic dictionary named
'cif_core.dic' version 2.4.1 from 2010-06-29.

Automatic conversion script
Id: cif_fix_values 1715 2011-07-08 13:25:40Z adriana 

The following automatic conversions were performed:

'_exptl_crystal_density_meas' value 'NONE' was changed to '?' - the
value is perceived as not measured.

Automatic conversion script
Id: cif_fix_values 3008 2015-01-20 13:52:24Z robertas 
;
_cod_original_sg_symbol_H-M p-1
_cod_database_code 4504490

loop_
_symmetry_equiv_pos_as_xyz
'x, y, z'
'-x, -y, -z'

loop_
_atom_site_label
_atom_site_type_symbol
_atom_site_fract_x
_atom_site_fract_y
_atom_site_fract_z
_atom_site_U_iso_or_equiv
_atom_site_adp_type
_atom_site_occupancy
_atom_site_symmetry_multiplicity
_atom_site_calc_flag
_atom_site_refinement_flags
Cu1 Cu 0.39713(8) 0.30510(6) 0.43560(5) 0.0359(3) Uani 1 1 d .
C1 C 0.2044(8) 0.5334(6) 0.0136(5) 0.068(2) Uani 1 1 d .
H1A H 0.1243 0.5917 -0.0003 0.082 Uiso 1 1 calc R
C2 C 0.2329(10) 0.4592(8) -0.0342(5) 0.082(3) Uani 1 1 d .
H2A H 0.1731 0.4683 -0.0776 0.098 Uiso 1 1 calc R
C3 C 0.3468(10) 0.3759(7) -0.0162(5) 0.071(3) Uani 1 1 d .
H3A H 0.3655 0.3243 -0.0455 0.085 Uiso 1 1 calc R
C4 C 0.5638(9) 0.2799(6) 0.0701(5) 0.069(2) Uani 1 1 d .
H4A H 0.5899 0.2275 0.0410 0.083 Uiso 1 1 calc R
C5 C 0.6460(8) 0.2728(6) 0.1338(5) 0.065(2) Uani 1 1 d .
H5A H 0.7282 0.2165 0.1473 0.078 Uiso 1 1 calc R
C6 C 0.6070(8) 0.3510(6) 0.1799(4) 0.053(2) Uani 1 1 d .
H6A H 0.6638 0.3459 0.2235 0.063 Uiso 1 1 calc R
C7 C 0.4868(7) 0.4334(5) 0.1607(4) 0.0423(17) Uani 1 1 d .
C8 C 0.4004(8) 0.4422(6) 0.0942(4) 0.0441(18) Uani 1 1 d .
C9 C 0.4405(9) 0.3645(6) 0.0472(5) 0.055(2) Uani 1 1 d .
C10 C 0.4437(6) 0.5167(5) 0.2092(4) 0.0439(18) Uani 1 1 d .
H10A H 0.4467 0.5850 0.1675 0.053 Uiso 1 1 calc R
H10B H 0.3503 0.5266 0.2282 0.053 Uiso 1 1 calc R
C11 C 0.6225(6) 0.5300(5) 0.2949(5) 0.0486(19) Uani 1 1 d .
H11A H 0.6519 0.5801 0.2495 0.058 Uiso 1 1 calc R
C12 C 0.6699(6) 0.4843(5) 0.3796(5) 0.0464(19) Uani 1 1 d .
H12A H 0.7366 0.4966 0.4045 0.056 Uiso 1 1 calc R
C13 C 0.5980(6) 0.4150(5) 0.4217(4) 0.0354(16) Uani 1 1 d .
C14 C 0.6016(6) 0.3457(5) 0.5137(4) 0.0341(16) Uani 1 1 d .
C15 C 0.6811(6) 0.3446(5) 0.5785(5) 0.0421(17) Uani 1 1 d .
H15A H 0.7347 0.3888 0.5640 0.051 Uiso 1 1 calc R
C16 C 0.6801(7) 0.2779(6) 0.6642(5) 0.051(2) Uani 1 1 d .
H16A H 0.7344 0.2758 0.7079 0.061 Uiso 1 1 calc R
C17 C 0.6001(7) 0.2146(5) 0.6857(4) 0.0486(19) Uani 1 1 d .
H17A H 0.5970 0.1700 0.7440 0.058 Uiso 1 1 calc R
C18 C 0.5227(6) 0.2188(5) 0.6174(4) 0.0402(17) Uani 1 1 d .
H18A H 0.4686 0.1751 0.6311 0.048 Uiso 1 1 calc R
C19 C 0.8957(7) -0.0155(5) 0.7111(5) 0.054(2) Uani 1 1 d .
H19A H 0.8784 -0.0624 0.7650 0.065 Uiso 1 1 calc R
C20 C 0.9930(7) 0.0325(6) 0.7117(5) 0.059(2) Uani 1 1 d .
H20A H 1.0392 0.0169 0.7641 0.071 Uiso 1 1 calc R
C21 C 1.0177(6) 0.1014(5) 0.6349(5) 0.0503(19) Uani 1 1 d .
H21A H 1.0804 0.1352 0.6342 0.060 Uiso 1 1 calc R
C22 C 0.9734(6) 0.1914(5) 0.4723(5) 0.0464(18) Uani 1 1 d .
H22A H 1.0378 0.2249 0.4676 0.056 Uiso 1 1 calc R
C23 C 0.9028(6) 0.2091(5) 0.3983(4) 0.0474(19) Uani 1 1 d .
H23A H 0.9181 0.2554 0.3434 0.057 Uiso 1 1 calc R
C24 C 0.8063(6) 0.1572(5) 0.4051(4) 0.0391(17) Uani 1 1 d .
H24A H 0.7583 0.1696 0.3544 0.047 Uiso 1 1 calc R
C25 C 0.7829(6) 0.0899(4) 0.4842(4) 0.0307(15) Uani 1 1 d .
C26 C 0.8538(6) 0.0705(5) 0.5625(4) 0.0340(16) Uani 1 1 d .
C27 C 0.9498(6) 0.1231(5) 0.5554(5) 0.0390(17) Uani 1 1 d .
C28 C 0.6806(6) 0.0330(4) 0.4953(4) 0.0362(16) Uani 1 1 d .
H28A H 0.7284 -0.0438 0.5078 0.043 Uiso 1 1 calc R
H28B H 0.6239 0.0434 0.5466 0.043 Uiso 1 1 calc R
C29 C 0.6038(6) 0.0187(5) 0.3560(4) 0.0382(16) Uani 1 1 d .
H29A H 0.6695 -0.0463 0.3549 0.046 Uiso 1 1 calc R
C30 C 0.4998(6) 0.0789(5) 0.2965(4) 0.0368(16) Uani 1 1 d .
H30A H 0.4801 0.0640 0.2470 0.044 Uiso 1 1 calc R
C31 C 0.4301(6) 0.1671(5) 0.3256(4) 0.0317(16) Uani 1 1 d .
C32 C 0.3077(6) 0.2579(5) 0.2925(4) 0.0288(15) Uani 1 1 d .
C33 C 0.2277(6) 0.2664(5) 0.2249(4) 0.0400(17) Uani 1 1 d .
H33A H 0.2521 0.2135 0.1963 0.048 Uiso 1 1 calc R
C34 C 0.1126(7) 0.3533(6) 0.2008(4) 0.0476(19) Uani 1 1 d .
H34A H 0.0577 0.3601 0.1554 0.057 Uiso 1 1 calc R
C35 C 0.0777(6) 0.4302(5) 0.2426(4) 0.0469(18) Uani 1 1 d .
H35A H -0.0004 0.4901 0.2265 0.056 Uiso 1 1 calc R
C36 C 0.1612(6) 0.4172(5) 0.3098(4) 0.0432(18) Uani 1 1 d .
H36A H 0.1382 0.4700 0.3383 0.052 Uiso 1 1 calc R
C37 C 0.1951(6) 0.3308(6) 0.5469(4) 0.0395(17) Uani 1 1 d .
C38 C 0.0765(7) 0.3734(5) 0.6028(4) 0.064(2) Uani 1 1 d .
H38A H 0.0486 0.3146 0.6413 0.096 Uiso 1 1 calc R
H38B H 0.0026 0.4249 0.5642 0.096 Uiso 1 1 calc R
H38C H 0.1025 0.4077 0.6386 0.096 Uiso 1 1 calc R
C39 C 0.7647(9) 0.7624(6) 0.1596(4) 0.0483(19) Uani 1 1 d .
C40 C 0.7663(8) 0.8676(6) 0.1666(5) 0.096(3) Uani 1 1 d .
H40A H 0.8581 0.8675 0.1628 0.144 Uiso 1 1 calc R
H40B H 0.7280 0.8760 0.2230 0.144 Uiso 1 1 calc R
H40C H 0.7139 0.9263 0.1186 0.144 Uiso 1 1 calc R
N1 N 0.2815(6) 0.5274(5) 0.0766(4) 0.0532(16) Uani 1 1 d .
N2 N 0.5252(5) 0.4907(4) 0.2870(3) 0.0394(14) Uani 1 1 d .
N3 N 0.5099(5) 0.4174(4) 0.3648(3) 0.0367(13) Uani 1 1 d .
N4 N 0.5226(5) 0.2827(4) 0.5332(3) 0.0340(13) Uani 1 1 d .
N5 N 0.8272(5) 0.0010(4) 0.6400(4) 0.0419(14) Uani 1 1 d .
N6 N 0.5941(5) 0.0705(4) 0.4171(3) 0.0311(12) Uani 1 1 d .
N7 N 0.4882(5) 0.1639(4) 0.3986(3) 0.0317(12) Uani 1 1 d .
N8 N 0.2737(5) 0.3323(4) 0.3356(3) 0.0310(13) Uani 1 1 d .
O1 O 0.2417(4) 0.3991(3) 0.4926(3) 0.0435(12) Uani 1 1 d .
O1W O 0.1167(6) 0.2294(5) 0.0447(5) 0.0764(16) Uani 1 1 d D
O2 O 0.2403(4) 0.2333(4) 0.5550(3) 0.0579(14) Uani 1 1 d .
O2W O 0.9757(8) 0.0851(5) 0.0718(4) 0.0841(17) Uani 1 1 d D
O3 O 0.6518(5) 0.7507(4) 0.1628(3) 0.0710(16) Uani 1 1 d .
O3W O 0.4314(5) 0.8880(5) 0.0689(5) 0.0691(15) Uani 1 1 d D
O4 O 0.8726(5) 0.6925(4) 0.1499(3) 0.0690(15) Uani 1 1 d .
O4W O 0.1282(7) 0.6900(5) 0.1660(4) 0.0724(16) Uani 1 1 d D
O5W O 0.3858(7) 0.0897(6) 0.0876(4) 0.0759(16) Uani 1 1 d D
O6W O 0.1698(6) 0.8819(5) 0.0808(4) 0.0870(18) Uani 1 1 d D
H2WA H 0.925(5) 0.102(4) 0.030(3) 0.08(3) Uiso 1 1 d D
H3WA H 0.483(6) 0.853(6) 0.111(3) 0.11(4) Uiso 1 1 d D
H1WB H 0.062(5) 0.197(5) 0.060(3) 0.05(3) Uiso 1 1 d D
H6WB H 0.243(3) 0.887(4) 0.088(4) 0.07(3) Uiso 1 1 d D
H1WA H 0.126(8) 0.247(7) -0.0099(11) 0.16(5) Uiso 1 1 d D
H4WB H 0.0462(16) 0.701(7) 0.166(6) 0.16(5) Uiso 1 1 d D
H4WA H 0.168(6) 0.647(5) 0.138(4) 0.09(4) Uiso 1 1 d D
H6WA H 0.162(5) 0.824(3) 0.112(4) 0.06(3) Uiso 1 1 d D
H5WA H 0.307(4) 0.126(6) 0.072(7) 0.21(7) Uiso 1 1 d D
H5WB H 0.408(7) 0.031(3) 0.079(5) 0.11(4) Uiso 1 1 d D
H3WB H 0.471(6) 0.885(7) 0.021(2) 0.16(5) Uiso 1 1 d D
H2WB H 1.043(4) 0.033(3) 0.070(4) 0.05(3) Uiso 1 1 d D

loop_
_atom_site_aniso_label
_atom_site_aniso_U_11
_atom_site_aniso_U_22
_atom_site_aniso_U_33
_atom_site_aniso_U_23
_atom_site_aniso_U_13
_atom_site_aniso_U_12
Cu1 0.0286(5) 0.0381(5) 0.0415(5) -0.0184(4) -0.0015(4) -0.0055(4)
C1 0.070(6) 0.069(6) 0.056(6) 0.000(5) -0.012(5) -0.027(5)
C2 0.116(9) 0.086(8) 0.054(6) -0.008(5) -0.023(6) -0.052(7)
C3 0.124(9) 0.075(7) 0.033(5) -0.012(5) 0.002(5) -0.061(6)
C4 0.097(7) 0.056(6) 0.071(6) -0.033(5) 0.031(5) -0.043(6)
C5 0.059(6) 0.048(5) 0.082(6) -0.023(5) 0.015(5) -0.010(4)
C6 0.070(6) 0.039(5) 0.054(5) -0.015(4) 0.007(4) -0.024(5)
C7 0.052(5) 0.031(5) 0.039(4) -0.005(3) 0.009(4) -0.016(4)
C8 0.055(5) 0.048(5) 0.039(4) -0.012(4) 0.015(4) -0.035(5)
C9 0.076(6) 0.045(5) 0.049(5) -0.018(4) 0.019(5) -0.030(5)
C10 0.052(5) 0.033(4) 0.040(4) -0.007(3) 0.000(4) -0.011(4)
C11 0.039(5) 0.045(5) 0.064(5) -0.013(4) 0.010(4) -0.023(4)
C12 0.043(5) 0.040(5) 0.060(5) -0.013(4) -0.004(4) -0.019(4)
C13 0.035(4) 0.034(4) 0.039(4) -0.014(3) 0.000(3) -0.013(3)
C14 0.026(4) 0.032(4) 0.048(5) -0.022(3) 0.005(3) -0.007(3)
C15 0.034(4) 0.046(5) 0.054(5) -0.025(4) -0.005(4) -0.011(4)
C16 0.034(5) 0.072(6) 0.052(5) -0.039(4) -0.004(4) -0.006(4)
C17 0.044(5) 0.061(5) 0.030(4) -0.015(4) -0.009(4) 0.000(4)
C18 0.037(4) 0.044(5) 0.040(4) -0.014(4) 0.007(3) -0.015(4)
C19 0.059(5) 0.048(5) 0.050(5) -0.010(4) 0.003(4) -0.017(4)
C20 0.060(6) 0.061(6) 0.055(5) -0.023(4) -0.014(4) -0.010(5)
C21 0.027(4) 0.048(5) 0.080(6) -0.031(4) -0.002(4) -0.005(4)
C22 0.033(4) 0.044(5) 0.068(5) -0.021(4) 0.005(4) -0.019(4)
C23 0.042(5) 0.037(5) 0.051(5) 0.002(3) -0.001(4) -0.012(4)
C24 0.031(4) 0.041(4) 0.036(4) -0.005(3) 0.001(3) -0.006(4)
C25 0.024(4) 0.028(4) 0.037(4) -0.010(3) -0.001(3) -0.004(3)
C26 0.018(4) 0.034(4) 0.048(5) -0.019(3) -0.002(3) 0.001(3)
C27 0.026(4) 0.042(5) 0.048(5) -0.023(4) -0.005(4) 0.001(4)
C28 0.029(4) 0.032(4) 0.041(4) -0.005(3) -0.007(3) -0.006(3)
C29 0.028(4) 0.031(4) 0.057(5) -0.026(4) -0.001(4) 0.000(3)
C30 0.031(4) 0.038(4) 0.044(4) -0.020(3) 0.004(3) -0.008(4)
C31 0.031(4) 0.031(4) 0.034(4) -0.010(3) -0.007(3) -0.011(4)
C32 0.030(4) 0.026(4) 0.030(4) -0.008(3) 0.003(3) -0.011(3)
C33 0.044(5) 0.037(4) 0.042(4) -0.018(3) 0.002(4) -0.012(4)
C34 0.037(5) 0.052(5) 0.051(5) -0.016(4) -0.014(4) -0.007(4)
C35 0.031(4) 0.041(5) 0.055(5) -0.008(4) -0.011(4) 0.001(4)
C36 0.030(4) 0.038(5) 0.051(5) -0.014(3) -0.003(4) 0.002(4)
C37 0.028(4) 0.058(6) 0.039(4) -0.019(4) -0.001(3) -0.018(4)
C38 0.056(5) 0.058(5) 0.061(5) -0.020(4) 0.018(4) -0.003(4)
C39 0.060(6) 0.032(5) 0.041(4) 0.002(4) -0.011(4) -0.010(5)
C40 0.094(7) 0.070(6) 0.130(7) -0.044(5) -0.006(6) -0.023(6)
N1 0.055(4) 0.054(4) 0.047(4) -0.005(3) 0.000(3) -0.022(4)
N2 0.039(4) 0.037(4) 0.042(4) -0.015(3) 0.000(3) -0.011(3)
N3 0.041(4) 0.036(3) 0.036(3) -0.016(3) 0.002(3) -0.013(3)
N4 0.030(3) 0.033(3) 0.038(4) -0.010(3) 0.001(3) -0.010(3)
N5 0.038(4) 0.045(4) 0.039(4) -0.009(3) -0.006(3) -0.011(3)
N6 0.020(3) 0.030(3) 0.041(3) -0.014(3) -0.004(3) -0.002(3)
N7 0.023(3) 0.026(3) 0.044(3) -0.016(2) 0.004(3) -0.003(3)
N8 0.030(3) 0.027(3) 0.031(3) -0.010(3) -0.004(3) -0.002(3)
O1 0.048(3) 0.050(3) 0.035(3) -0.017(2) 0.007(2) -0.018(3)
O1W 0.080(5) 0.085(5) 0.070(5) -0.026(3) 0.001(3) -0.032(4)
O2 0.039(3) 0.043(3) 0.090(4) -0.029(3) 0.000(3) -0.004(3)
O2W 0.083(5) 0.081(5) 0.078(5) -0.025(4) -0.020(4) -0.008(4)
O3 0.049(4) 0.060(4) 0.095(4) -0.008(3) -0.002(3) -0.021(3)
O3W 0.062(4) 0.076(4) 0.069(4) -0.025(4) 0.002(4) -0.021(3)
O4 0.048(4) 0.053(4) 0.095(4) -0.025(3) -0.012(3) 0.002(3)
O4W 0.056(4) 0.060(4) 0.098(5) -0.029(4) -0.011(4) -0.008(3)
O5W 0.083(5) 0.063(4) 0.084(4) -0.035(4) -0.003(4) -0.016(4)
O6W 0.061(5) 0.067(5) 0.121(5) -0.008(4) -0.018(4) -0.022(3)

loop_
_atom_type_symbol
_atom_type_description
_atom_type_scat_dispersion_real
_atom_type_scat_dispersion_imag
_atom_type_scat_source
C C 0.0033 0.0016 'International Tables Vol C Tables 4.2.6.8 and 6.1.1.4'
H H 0.0000 0.0000 'International Tables Vol C Tables 4.2.6.8 and 6.1.1.4'
N N 0.0061 0.0033 'International Tables Vol C Tables 4.2.6.8 and 6.1.1.4'
O O 0.0106 0.0060 'International Tables Vol C Tables 4.2.6.8 and 6.1.1.4'
Cu Cu 0.3201 1.2651 'International Tables Vol C Tables 4.2.6.8 and 6.1.1.4'

loop_
_geom_angle_atom_site_label_1
_geom_angle_atom_site_label_2
_geom_angle_atom_site_label_3
_geom_angle
N8 Cu1 N4 177.9(2)
N8 Cu1 O1 90.16(19)
N4 Cu1 O1 89.83(18)
N8 Cu1 N7 79.1(2)
N4 Cu1 N7 101.91(19)
O1 Cu1 N7 150.47(17)
N8 Cu1 N3 99.31(19)
N4 Cu1 N3 78.6(2)
O1 Cu1 N3 102.17(19)
N7 Cu1 N3 106.64(19)
N1 C1 C2 125.4(8)
N1 C1 H1A 117.3
C2 C1 H1A 117.3
C3 C2 C1 118.5(8)
C3 C2 H2A 120.8
C1 C2 H2A 120.8
C2 C3 C9 120.8(8)
C2 C3 H3A 119.6
C9 C3 H3A 119.6
C5 C4 C9 121.4(7)
C5 C4 H4A 119.3
C9 C4 H4A 119.3
C4 C5 C6 120.1(7)
C4 C5 H5A 119.9
C6 C5 H5A 119.9
C7 C6 C5 120.3(7)
C7 C6 H6A 119.8
C5 C6 H6A 119.8
C6 C7 C8 120.2(7)
C6 C7 C10 121.0(6)
C8 C7 C10 118.8(6)
N1 C8 C7 117.9(7)
N1 C8 C9 122.7(7)
C7 C8 C9 119.4(7)
C4 C9 C3 125.0(8)
C4 C9 C8 118.5(7)
C3 C9 C8 116.4(8)
N2 C10 C7 114.9(5)
N2 C10 H10A 108.5
C7 C10 H10A 108.5
N2 C10 H10B 108.5
C7 C10 H10B 108.5
H10A C10 H10B 107.5
C12 C11 N2 108.3(6)
C12 C11 H11A 125.8
N2 C11 H11A 125.8
C11 C12 C13 105.2(6)
C11 C12 H12A 127.4
C13 C12 H12A 127.4
N3 C13 C12 111.1(5)
N3 C13 C14 118.0(6)
C12 C13 C14 130.9(6)
N4 C14 C15 121.5(6)
N4 C14 C13 116.6(6)
C15 C14 C13 121.9(6)
C16 C15 C14 119.3(6)
C16 C15 H15A 120.3
C14 C15 H15A 120.3
C17 C16 C15 120.3(6)
C17 C16 H16A 119.9
C15 C16 H16A 119.9
C16 C17 C18 117.7(6)
C16 C17 H17A 121.1
C18 C17 H17A 121.1
N4 C18 C17 123.1(6)
N4 C18 H18A 118.4
C17 C18 H18A 118.4
N5 C19 C20 124.8(7)
N5 C19 H19A 117.6
C20 C19 H19A 117.6
C21 C20 C19 118.3(6)
C21 C20 H20A 120.8
C19 C20 H20A 120.8
C20 C21 C27 120.7(6)
C20 C21 H21A 119.7
C27 C21 H21A 119.7
C23 C22 C27 120.5(6)
C23 C22 H22A 119.8
C27 C22 H22A 119.8
C22 C23 C24 119.8(6)
C22 C23 H23A 120.1
C24 C23 H23A 120.1
C25 C24 C23 120.9(6)
C25 C24 H24A 119.6
C23 C24 H24A 119.6
C24 C25 C26 120.7(6)
C24 C25 C28 123.0(5)
C26 C25 C28 116.3(5)
N5 C26 C27 123.7(6)
N5 C26 C25 118.1(6)
C27 C26 C25 118.2(6)
C22 C27 C21 123.8(7)
C22 C27 C26 120.0(6)
C21 C27 C26 116.2(6)
N6 C28 C25 113.8(4)
N6 C28 H28A 108.8
C25 C28 H28A 108.8
N6 C28 H28B 108.8
C25 C28 H28B 108.8
H28A C28 H28B 107.7
N6 C29 C30 107.7(6)
N6 C29 H29A 126.2
C30 C29 H29A 126.2
C29 C30 C31 104.9(5)
C29 C30 H30A 127.5
C31 C30 H30A 127.5
N7 C31 C30 111.7(5)
N7 C31 C32 116.7(6)
C30 C31 C32 131.5(6)
N8 C32 C33 121.7(5)
N8 C32 C31 114.7(5)
C33 C32 C31 123.6(6)
C34 C33 C32 118.9(6)
C34 C33 H33A 120.5
C32 C33 H33A 120.5
C35 C34 C33 120.2(6)
C35 C34 H34A 119.9
C33 C34 H34A 119.9
C34 C35 C36 118.3(6)
C34 C35 H35A 120.9
C36 C35 H35A 120.9
N8 C36 C35 122.8(6)
N8 C36 H36A 118.6
C35 C36 H36A 118.6
O2 C37 O1 123.5(7)
O2 C37 C38 120.0(7)
O1 C37 C38 116.5(7)
C37 C38 H38A 109.5
C37 C38 H38B 109.5
H38A C38 H38B 109.5
C37 C38 H38C 109.5
H38A C38 H38C 109.5
H38B C38 H38C 109.5
O4 C39 O3 123.0(7)
O4 C39 C40 120.1(7)
O3 C39 C40 117.0(7)
C39 C40 H40A 109.5
C39 C40 H40B 109.5
H40A C40 H40B 109.5
C39 C40 H40C 109.5
H40A C40 H40C 109.5
H40B C40 H40C 109.5
C1 N1 C8 116.1(6)
N3 N2 C11 110.6(5)
N3 N2 C10 120.7(5)
C11 N2 C10 128.7(6)
C13 N3 N2 104.8(5)
C13 N3 Cu1 109.6(4)
N2 N3 Cu1 145.6(4)
C18 N4 C14 118.1(5)
C18 N4 Cu1 124.7(4)
C14 N4 Cu1 116.8(4)
C19 N5 C26 116.3(5)
N7 N6 C29 111.1(5)
N7 N6 C28 122.2(5)
C29 N6 C28 126.6(5)
C31 N7 N6 104.6(4)
C31 N7 Cu1 112.4(4)
N6 N7 Cu1 142.8(4)
C36 N8 C32 118.1(5)
C36 N8 Cu1 125.2(4)
C32 N8 Cu1 116.7(4)
C37 O1 Cu1 102.1(4)
H1WB O1W H1WA 110.8(19)
H2WA O2W H2WB 109.9(19)
H3WA O3W H3WB 111.0(19)
H4WB O4W H4WA 110.5(19)
H5WA O5W H5WB 111.0(19)
H6WB O6W H6WA 111.8(19)

loop_
_geom_bond_atom_site_label_1
_geom_bond_atom_site_label_2
_geom_bond_distance
Cu1 N8 2.012(4)
Cu1 N4 2.016(5)
Cu1 O1 2.033(4)
Cu1 N7 2.101(5)
Cu1 N3 2.221(5)
C1 N1 1.316(7)
C1 C2 1.399(10)
C1 H1A 0.9300
C2 C3 1.323(10)
C2 H2A 0.9300
C3 C9 1.415(9)
C3 H3A 0.9300
C4 C5 1.354(8)
C4 C9 1.401(9)
C4 H4A 0.9300
C5 C6 1.420(8)
C5 H5A 0.9300
C6 C7 1.361(8)
C6 H6A 0.9300
C7 C8 1.413(8)
C7 C10 1.504(8)
C8 N1 1.369(8)
C8 C9 1.423(8)
C10 N2 1.449(6)
C10 H10A 0.9700
C10 H10B 0.9700
C11 C12 1.348(7)
C11 N2 1.349(7)
C11 H11A 0.9300
C12 C13 1.384(7)
C12 H12A 0.9300
C13 N3 1.344(6)
C13 C14 1.452(8)
C14 N4 1.349(7)
C14 C15 1.386(7)
C15 C16 1.369(8)
C15 H15A 0.9300
C16 C17 1.359(8)
C16 H16A 0.9300
C17 C18 1.397(7)
C17 H17A 0.9300
C18 N4 1.334(6)
C18 H18A 0.9300
C19 N5 1.314(7)
C19 C20 1.403(8)
C19 H19A 0.9300
C20 C21 1.340(8)
C20 H20A 0.9300
C21 C27 1.407(7)
C21 H21A 0.9300
C22 C23 1.362(7)
C22 C27 1.400(8)
C22 H22A 0.9300
C23 C24 1.411(7)
C23 H23A 0.9300
C24 C25 1.350(7)
C24 H24A 0.9300
C25 C26 1.416(7)
C25 C28 1.506(7)
C26 N5 1.359(7)
C26 C27 1.413(8)
C28 N6 1.456(6)
C28 H28A 0.9700
C28 H28B 0.9700
C29 N6 1.355(6)
C29 C30 1.363(7)
C29 H29A 0.9300
C30 C31 1.384(7)
C30 H30A 0.9300
C31 N7 1.343(6)
C31 C32 1.453(7)
C32 N8 1.342(6)
C32 C33 1.382(7)
C33 C34 1.362(8)
C33 H33A 0.9300
C34 C35 1.358(8)
C34 H34A 0.9300
C35 C36 1.378(7)
C35 H35A 0.9300
C36 N8 1.334(6)
C36 H36A 0.9300
C37 O2 1.235(7)
C37 O1 1.253(7)
C37 C38 1.505(8)
C38 H38A 0.9600
C38 H38B 0.9600
C38 H38C 0.9600
C39 O4 1.243(8)
C39 O3 1.246(7)
C39 C40 1.506(9)
C40 H40A 0.9600
C40 H40B 0.9600
C40 H40C 0.9600
N2 N3 1.351(6)
N6 N7 1.352(6)
O1W H1WB 0.819(10)
O1W H1WA 0.820(10)
O2W H2WA 0.823(10)
O2W H2WB 0.823(10)
O3W H3WA 0.818(10)
O3W H3WB 0.820(10)
O4W H4WB 0.820(10)
O4W H4WA 0.822(10)
O5W H5WA 0.819(10)
O5W H5WB 0.821(10)
O6W H6WB 0.816(10)
O6W H6WA 0.819(10)

loop_
_geom_torsion_atom_site_label_1
_geom_torsion_atom_site_label_2
_geom_torsion_atom_site_label_3
_geom_torsion_atom_site_label_4
_geom_torsion
N1 C1 C2 C3 -0.6(13)
C1 C2 C3 C9 -2.6(12)
C9 C4 C5 C6 1.0(11)
C4 C5 C6 C7 0.1(10)
C5 C6 C7 C8 -0.4(10)
C5 C6 C7 C10 179.7(6)
C6 C7 C8 N1 -179.1(6)
C10 C7 C8 N1 0.7(8)
C6 C7 C8 C9 -0.4(9)
C10 C7 C8 C9 179.4(5)
C5 C4 C9 C3 -177.8(7)
C5 C4 C9 C8 -1.8(10)
C2 C3 C9 C4 -179.5(8)
C2 C3 C9 C8 4.5(11)
N1 C8 C9 C4 -179.8(6)
C7 C8 C9 C4 1.5(9)
N1 C8 C9 C3 -3.6(9)
C7 C8 C9 C3 177.8(6)
C6 C7 C10 N2 -11.1(8)
C8 C7 C10 N2 169.0(5)
N2 C11 C12 C13 0.7(7)
C11 C12 C13 N3 0.3(7)
C11 C12 C13 C14 -178.3(6)
N3 C13 C14 N4 4.8(8)
C12 C13 C14 N4 -176.7(6)
N3 C13 C14 C15 -174.7(5)
C12 C13 C14 C15 3.8(10)
N4 C14 C15 C16 0.3(9)
C13 C14 C15 C16 179.8(6)
C14 C15 C16 C17 -1.1(10)
C15 C16 C17 C18 1.4(10)
C16 C17 C18 N4 -0.9(9)
N5 C19 C20 C21 0.9(11)
C19 C20 C21 C27 -1.4(10)
C27 C22 C23 C24 -0.8(9)
C22 C23 C24 C25 0.0(9)
C23 C24 C25 C26 0.6(9)
C23 C24 C25 C28 179.6(5)
C24 C25 C26 N5 -179.3(5)
C28 C25 C26 N5 1.7(8)
C24 C25 C26 C27 -0.3(8)
C28 C25 C26 C27 -179.4(5)
C23 C22 C27 C21 -179.5(6)
C23 C22 C27 C26 1.1(9)
C20 C21 C27 C22 -178.0(6)
C20 C21 C27 C26 1.5(9)
N5 C26 C27 C22 178.4(6)
C25 C26 C27 C22 -0.5(8)
N5 C26 C27 C21 -1.1(9)
C25 C26 C27 C21 180.0(5)
C24 C25 C28 N6 -9.5(8)
C26 C25 C28 N6 169.6(5)
N6 C29 C30 C31 0.0(6)
C29 C30 C31 N7 1.1(7)
C29 C30 C31 C32 -177.5(6)
N7 C31 C32 N8 5.0(7)
C30 C31 C32 N8 -176.4(6)
N7 C31 C32 C33 -172.3(5)
C30 C31 C32 C33 6.3(10)
N8 C32 C33 C34 0.9(9)
C31 C32 C33 C34 178.0(6)
C32 C33 C34 C35 0.1(10)
C33 C34 C35 C36 -0.3(10)
C34 C35 C36 N8 -0.5(9)
C2 C1 N1 C8 1.5(10)
C7 C8 N1 C1 179.3(5)
C9 C8 N1 C1 0.7(9)
C12 C11 N2 N3 -1.6(7)
C12 C11 N2 C10 179.1(5)
C7 C10 N2 N3 -76.5(7)
C7 C10 N2 C11 102.8(7)
C12 C13 N3 N2 -1.2(7)
C14 C13 N3 N2 177.6(5)
C12 C13 N3 Cu1 -179.9(4)
C14 C13 N3 Cu1 -1.2(6)
C11 N2 N3 C13 1.7(6)
C10 N2 N3 C13 -178.9(5)
C11 N2 N3 Cu1 179.5(5)
C10 N2 N3 Cu1 -1.0(9)
N8 Cu1 N3 C13 178.0(4)
N4 Cu1 N3 C13 -1.5(4)
O1 Cu1 N3 C13 85.8(4)
N7 Cu1 N3 C13 -100.7(4)
N8 Cu1 N3 N2 0.2(7)
N4 Cu1 N3 N2 -179.3(7)
O1 Cu1 N3 N2 -92.0(7)
N7 Cu1 N3 N2 81.5(7)
C17 C18 N4 C14 0.2(9)
C17 C18 N4 Cu1 -172.5(4)
C15 C14 N4 C18 0.1(8)
C13 C14 N4 C18 -179.3(5)
C15 C14 N4 Cu1 173.3(4)
C13 C14 N4 Cu1 -6.1(7)
N8 Cu1 N4 C18 164(6)
O1 Cu1 N4 C18 74.4(5)
N7 Cu1 N4 C18 -78.3(5)
N3 Cu1 N4 C18 176.9(5)
N8 Cu1 N4 C14 -9(6)
O1 Cu1 N4 C14 -98.3(4)
N7 Cu1 N4 C14 109.0(4)
N3 Cu1 N4 C14 4.2(4)
C20 C19 N5 C26 -0.5(9)
C27 C26 N5 C19 0.6(9)
C25 C26 N5 C19 179.5(5)
C30 C29 N6 N7 -1.0(6)
C30 C29 N6 C28 177.2(5)
C25 C28 N6 N7 -78.0(6)
C25 C28 N6 C29 104.1(6)
C30 C31 N7 N6 -1.6(6)
C32 C31 N7 N6 177.2(5)
C30 C31 N7 Cu1 173.6(4)
C32 C31 N7 Cu1 -7.5(6)
C29 N6 N7 C31 1.6(6)
C28 N6 N7 C31 -176.6(4)
C29 N6 N7 Cu1 -171.2(5)
C28 N6 N7 Cu1 10.6(9)
N8 Cu1 N7 C31 5.8(4)
N4 Cu1 N7 C31 -172.3(4)
O1 Cu1 N7 C31 76.3(5)
N3 Cu1 N7 C31 -90.7(4)
N8 Cu1 N7 N6 178.3(6)
N4 Cu1 N7 N6 0.2(6)
O1 Cu1 N7 N6 -111.3(6)
N3 Cu1 N7 N6 81.7(6)
C35 C36 N8 C32 1.5(9)
C35 C36 N8 Cu1 -177.8(4)
C33 C32 N8 C36 -1.7(8)
C31 C32 N8 C36 -179.0(5)
C33 C32 N8 Cu1 177.7(4)
C31 C32 N8 Cu1 0.3(6)
N4 Cu1 N8 C36 -66(6)
O1 Cu1 N8 C36 23.7(5)
N7 Cu1 N8 C36 176.0(5)
N3 Cu1 N8 C36 -78.7(5)
N4 Cu1 N8 C32 115(6)
O1 Cu1 N8 C32 -155.6(4)
N7 Cu1 N8 C32 -3.3(4)
N3 Cu1 N8 C32 102.0(4)
O2 C37 O1 Cu1 -1.6(6)
C38 C37 O1 Cu1 179.4(4)
N8 Cu1 O1 C37 93.6(3)
N4 Cu1 O1 C37 -88.5(4)
N7 Cu1 O1 C37 25.9(5)
N3 Cu1 O1 C37 -166.8(3)
